data_4067334
loop_
_publ_author_name
'Champouret, Yohan'
'MacLeod, K. Cory'
'Baisch, Ulrich'
'Patrick, Brian O.'
'Smith, Kevin M.'
'Poli, Rinaldo'

_publ_section_title
;
 Cyclopentadienyl Chromium \b-Diketiminate Complexes: Initiators, Ligand
 Steric Effects, and Deactivation Processes in the Controlled Radical
 Polymerization of Vinyl Acetate
;
_journal_issue 1
_journal_name_full Organometallics
_journal_page_first 167
_journal_paper_doi 10.1021/om900869p
_journal_volume 29
_journal_year 2010
_chemical_formula_sum 'C30 H38 Cr N2'
_chemical_formula_weight 478.62
_chemical_name_systematic
;
 ?
;
_space_group_IT_number 14
_symmetry_cell_setting monoclinic
_symmetry_space_group_name_Hall '-P 2yn'
_symmetry_space_group_name_H-M 'P 1 21/n 1'
_atom_sites_solution_hydrogens geom
_atom_sites_solution_primary direct
_atom_sites_solution_secondary difmap
_audit_creation_method SHELXL-97
_cell_angle_alpha 90.00
_cell_angle_beta 108.328(7)
_cell_angle_gamma 90.00
_cell_formula_units_Z 4
_cell_length_a 12.2845(18)
_cell_length_b 12.093(2)
_cell_length_c 18.858(3)
_cell_measurement_reflns_used 9924
_cell_measurement_temperature 173(2)
_cell_measurement_theta_max 27.98
_cell_measurement_theta_min 2.43
_cell_volume 2659.4(7)
_computing_structure_refinement 'SHELXL-97 (Sheldrick, 1997)'
_diffrn_ambient_temperature 173(2)
_diffrn_measured_fraction_theta_full 0.986
_diffrn_measured_fraction_theta_max 0.986
_diffrn_measurement_device_type 'Bruker X8 APEX II'
_diffrn_measurement_method 'area detector'
_diffrn_radiation_monochromator graphite
_diffrn_radiation_source 'fine-focus sealed tube'
_diffrn_radiation_type MoK\a
_diffrn_radiation_wavelength 0.71073
_diffrn_reflns_av_R_equivalents 0.0291
_diffrn_reflns_av_sigmaI/netI 0.0272
_diffrn_reflns_limit_h_max 16
_diffrn_reflns_limit_h_min -16
_diffrn_reflns_limit_k_max 11
_diffrn_reflns_limit_k_min -15
_diffrn_reflns_limit_l_max 24
_diffrn_reflns_limit_l_min -24
_diffrn_reflns_number 29742
_diffrn_reflns_theta_full 28.03
_diffrn_reflns_theta_max 28.03
_diffrn_reflns_theta_min 1.76
_exptl_absorpt_coefficient_mu 0.449
_exptl_absorpt_correction_T_max 0.855
_exptl_absorpt_correction_T_min 0.795
_exptl_absorpt_correction_type multi-scan
_exptl_crystal_colour red
_exptl_crystal_density_diffrn 1.195
_exptl_crystal_density_method 'not measured'
_exptl_crystal_description irregular
_exptl_crystal_F_000 1024
_exptl_crystal_size_max 0.46
_exptl_crystal_size_mid 0.38
_exptl_crystal_size_min 0.35
_refine_diff_density_max 0.407
_refine_diff_density_min -0.287
_refine_diff_density_rms 0.045
_refine_ls_extinction_method none
_refine_ls_goodness_of_fit_ref 1.041
_refine_ls_hydrogen_treatment constr
_refine_ls_matrix_type full
_refine_ls_number_parameters 327
_refine_ls_number_reflns 6346
_refine_ls_number_restraints 0
_refine_ls_restrained_S_all 1.041
_refine_ls_R_factor_all 0.0504
_refine_ls_R_factor_gt 0.0345
_refine_ls_shift/su_max 0.010
_refine_ls_shift/su_mean 0.001
_refine_ls_structure_factor_coef Fsqd
_refine_ls_weighting_details 'calc w=1/[\s^2^(Fo^2^)+(0.0444P)^2^+1.0041P] where P=(Fo^2^+2Fc^2^)/3'
_refine_ls_weighting_scheme calc
_refine_ls_wR_factor_gt 0.0870
_refine_ls_wR_factor_ref 0.0958
_reflns_number_gt 5024
_reflns_number_total 6346
_reflns_threshold_expression >2sigma(I)
_cod_data_source_file om900869p_si_001.cif
_cod_data_source_block 3_ks098
_cod_original_sg_symbol_H-M 'P 21/n'
_cod_database_code 4067334

loop_
_symmetry_equiv_pos_as_xyz
'x, y, z'
'-x+1/2, y+1/2, -z+1/2'
'-x, -y, -z'
'x-1/2, -y-1/2, z-1/2'

loop_
_atom_site_label
_atom_site_type_symbol
_atom_site_fract_x
_atom_site_fract_y
_atom_site_fract_z
_atom_site_U_iso_or_equiv
_atom_site_adp_type
_atom_site_occupancy
_atom_site_symmetry_multiplicity
_atom_site_calc_flag
_atom_site_refinement_flags
_atom_site_disorder_assembly
_atom_site_disorder_group
C1 C 0.25837(13) 0.13349(15) 0.83222(8) 0.0317(4) Uani 1 1 d . . .
H1A H 0.1863 0.1689 0.8315 0.048 Uiso 1 1 calc R . .
H1B H 0.3151 0.1426 0.8817 0.048 Uiso 1 1 calc R . .
H1C H 0.2451 0.0545 0.8211 0.048 Uiso 1 1 calc R . .
C2 C 0.30279(12) 0.18697(13) 0.77371(8) 0.0224(3) Uani 1 1 d . . .
C3 C 0.42101(12) 0.21171(13) 0.79530(8) 0.0240(3) Uani 1 1 d . . .
H3 H 0.4614 0.2078 0.8473 0.029 Uiso 1 1 calc R . .
C4 C 0.48588(12) 0.24154(13) 0.74843(8) 0.0242(3) Uani 1 1 d . . .
C5 C 0.61575(13) 0.24322(16) 0.78339(9) 0.0356(4) Uani 1 1 d . . .
H5A H 0.6500 0.1879 0.7589 0.053 Uiso 1 1 calc R . .
H5B H 0.6359 0.2261 0.8368 0.053 Uiso 1 1 calc R . .
H5C H 0.6450 0.3167 0.7771 0.053 Uiso 1 1 calc R . .
C6 C 0.11738(12) 0.15594(13) 0.68383(8) 0.0231(3) Uani 1 1 d . . .
C7 C 0.02125(12) 0.22269(14) 0.68069(8) 0.0273(3) Uani 1 1 d . . .
C8 C -0.08810(13) 0.17518(16) 0.65280(9) 0.0344(4) Uani 1 1 d . . .
H8 H -0.1539 0.2186 0.6496 0.041 Uiso 1 1 calc R . .
C9 C -0.10159(13) 0.06533(16) 0.62971(10) 0.0366(4) Uani 1 1 d . . .
H9 H -0.1763 0.0346 0.6109 0.044 Uiso 1 1 calc R . .
C10 C -0.00683(13) 0.00052(15) 0.63391(9) 0.0330(4) Uani 1 1 d . . .
H10 H -0.0173 -0.0746 0.6186 0.040 Uiso 1 1 calc R . .
C11 C 0.10434(12) 0.04436(13) 0.66052(8) 0.0265(3) Uani 1 1 d . . .
C12 C 0.03809(13) 0.34172(15) 0.70750(10) 0.0341(4) Uani 1 1 d . . .
H12A H 0.0998 0.3747 0.6909 0.041 Uiso 1 1 calc R . .
H12B H 0.0649 0.3416 0.7628 0.041 Uiso 1 1 calc R . .
C13 C -0.06778(17) 0.41618(18) 0.68080(14) 0.0559(6) Uani 1 1 d . . .
H13A H -0.0970 0.4155 0.6261 0.084 Uiso 1 1 calc R . .
H13B H -0.0469 0.4919 0.6984 0.084 Uiso 1 1 calc R . .
H13C H -0.1272 0.3888 0.7009 0.084 Uiso 1 1 calc R . .
C14 C 0.20658(13) -0.02846(14) 0.66327(10) 0.0334(4) Uani 1 1 d . . .
H14A H 0.2112 -0.0892 0.6993 0.040 Uiso 1 1 calc R . .
H14B H 0.2775 0.0161 0.6821 0.040 Uiso 1 1 calc R . .
C15 C 0.20195(17) -0.07843(18) 0.58823(11) 0.0479(5) Uani 1 1 d . . .
H15A H 0.1352 -0.1273 0.5708 0.072 Uiso 1 1 calc R . .
H15B H 0.2720 -0.1211 0.5938 0.072 Uiso 1 1 calc R . .
H15C H 0.1957 -0.0191 0.5518 0.072 Uiso 1 1 calc R . .
C16 C 0.51390(12) 0.27673(14) 0.63008(8) 0.0266(3) Uani 1 1 d . . .
C17 C 0.53961(13) 0.18206(15) 0.59449(9) 0.0326(4) Uani 1 1 d . . .
C18 C 0.60387(14) 0.19744(17) 0.54515(10) 0.0398(4) Uani 1 1 d . . .
H18 H 0.6222 0.1353 0.5202 0.048 Uiso 1 1 calc R . .
C19 C 0.64072(15) 0.30141(18) 0.53232(10) 0.0422(4) Uani 1 1 d . . .
H19 H 0.6834 0.3100 0.4985 0.051 Uiso 1 1 calc R . .
C20 C 0.61581(14) 0.39332(17) 0.56855(10) 0.0382(4) Uani 1 1 d . . .
H20 H 0.6427 0.4641 0.5598 0.046 Uiso 1 1 calc R . .
C21 C 0.55145(12) 0.38318(15) 0.61804(9) 0.0307(4) Uani 1 1 d . . .
C22 C 0.49739(15) 0.06788(16) 0.60741(12) 0.0443(5) Uani 1 1 d . . .
H22A H 0.4686 0.0723 0.6508 0.053 Uiso 1 1 calc R . .
H22B H 0.4315 0.0484 0.5633 0.053 Uiso 1 1 calc R . .
C23 C 0.58345(19) -0.0248(2) 0.62116(14) 0.0608(6) Uani 1 1 d . . .
H23A H 0.6089 -0.0341 0.5772 0.091 Uiso 1 1 calc R . .
H23B H 0.5479 -0.0935 0.6305 0.091 Uiso 1 1 calc R . .
H23C H 0.6496 -0.0070 0.6647 0.091 Uiso 1 1 calc R . .
C24 C 0.52056(16) 0.48266(16) 0.65700(11) 0.0419(4) Uani 1 1 d . . .
H24A H 0.4369 0.4949 0.6356 0.050 Uiso 1 1 calc R . .
H24B H 0.5363 0.4634 0.7103 0.050 Uiso 1 1 calc R . .
C25 C 0.5793(2) 0.58959(19) 0.65343(14) 0.0631(7) Uani 1 1 d . . .
H25A H 0.6625 0.5794 0.6737 0.095 Uiso 1 1 calc R . .
H25B H 0.5549 0.6455 0.6829 0.095 Uiso 1 1 calc R . .
H25C H 0.5591 0.6141 0.6014 0.095 Uiso 1 1 calc R . .
C26 C 0.1900(11) 0.2199(10) 0.4919(7) 0.041(4) Uani 0.50 1 d P A 1
H26 H 0.1989 0.1469 0.4760 0.050 Uiso 0.50 1 calc PR A 1
C27 C 0.2648(11) 0.3103(10) 0.4943(7) 0.0361(9) Uani 0.50 1 d PR A 1
H27 H 0.3326 0.3084 0.4803 0.043 Uiso 0.50 1 calc PR A 1
C28 C 0.2206(11) 0.4041(10) 0.5214(7) 0.045(3) Uani 0.50 1 d PR A 1
H28 H 0.2535 0.4759 0.5286 0.054 Uiso 0.50 1 calc PR A 1
C29 C 0.1183(11) 0.3716(10) 0.5358(7) 0.044(3) Uani 0.50 1 d PR A 1
H29 H 0.0710 0.4179 0.5543 0.053 Uiso 0.50 1 calc PR A 1
C30 C 0.0995(11) 0.2578(10) 0.5175(7) 0.049(4) Uani 0.50 1 d PR A 1
H30 H 0.0372 0.2146 0.5217 0.059 Uiso 0.50 1 calc PR A 1
N1 N 0.23078(10) 0.20469(10) 0.70512(6) 0.0218(3) Uani 1 1 d . A .
N2 N 0.43922(10) 0.26404(11) 0.67577(7) 0.0244(3) Uani 1 1 d . A .
Cr1 Cr 0.269871(19) 0.27183(2) 0.617614(12) 0.02331(8) Uani 1 1 d . . .
C30B C 0.1121(12) 0.2404(12) 0.5117(7) 0.044(2) Uani 0.50 1 d P A 2
H30B H 0.0588 0.1850 0.5145 0.052 Uiso 0.50 1 calc PR A 2
C28B C 0.2039(12) 0.4045(8) 0.5209(6) 0.041(3) Uani 0.50 1 d P A 2
H28B H 0.2221 0.4808 0.5287 0.049 Uiso 0.50 1 calc PR A 2
C29B C 0.1073(12) 0.3522(13) 0.5293(8) 0.053(3) Uani 0.50 1 d P A 2
H29B H 0.0486 0.3867 0.5443 0.064 Uiso 0.50 1 calc PR A 2
C26B C 0.2087(13) 0.2244(10) 0.4894(7) 0.040(3) Uani 0.50 1 d P A 2
H26B H 0.2298 0.1575 0.4708 0.048 Uiso 0.50 1 calc PR A 2
C27B C 0.2692(12) 0.3240(10) 0.4990(7) 0.0361(9) Uani 0.50 1 d P A 2
H27B H 0.3416 0.3353 0.4919 0.043 Uiso 0.50 1 calc PR A 2

loop_
_atom_site_aniso_label
_atom_site_aniso_U_11
_atom_site_aniso_U_22
_atom_site_aniso_U_33
_atom_site_aniso_U_23
_atom_site_aniso_U_13
_atom_site_aniso_U_12
C1 0.0336(8) 0.0394(10) 0.0226(7) 0.0054(7) 0.0095(6) -0.0056(7)
C2 0.0259(7) 0.0212(7) 0.0208(7) -0.0005(6) 0.0086(5) -0.0014(6)
C3 0.0247(7) 0.0274(9) 0.0177(6) -0.0008(6) 0.0036(5) -0.0012(6)
C4 0.0220(6) 0.0256(8) 0.0239(7) -0.0042(6) 0.0060(5) -0.0027(6)
C5 0.0207(7) 0.0556(12) 0.0281(8) -0.0031(8) 0.0044(6) -0.0036(7)
C6 0.0223(6) 0.0286(8) 0.0189(7) 0.0029(6) 0.0070(5) -0.0052(6)
C7 0.0249(7) 0.0339(9) 0.0240(7) 0.0001(6) 0.0090(6) -0.0035(6)
C8 0.0224(7) 0.0456(11) 0.0353(9) -0.0019(8) 0.0090(6) -0.0027(7)
C9 0.0246(7) 0.0444(11) 0.0381(9) -0.0003(8) 0.0062(6) -0.0125(7)
C10 0.0313(8) 0.0299(9) 0.0345(9) 0.0012(7) 0.0056(7) -0.0101(7)
C11 0.0258(7) 0.0285(9) 0.0241(7) 0.0038(6) 0.0064(6) -0.0041(6)
C12 0.0275(7) 0.0378(10) 0.0368(9) -0.0050(7) 0.0100(7) -0.0010(7)
C13 0.0403(10) 0.0441(13) 0.0769(15) -0.0127(11) 0.0094(10) 0.0062(9)
C14 0.0294(7) 0.0265(9) 0.0404(9) -0.0008(7) 0.0052(7) -0.0026(6)
C15 0.0465(10) 0.0494(13) 0.0491(11) -0.0039(9) 0.0168(9) 0.0046(9)
C16 0.0198(6) 0.0381(9) 0.0228(7) -0.0021(7) 0.0078(5) -0.0045(6)
C17 0.0243(7) 0.0428(10) 0.0321(8) -0.0065(7) 0.0109(6) -0.0041(7)
C18 0.0337(8) 0.0531(12) 0.0380(9) -0.0108(8) 0.0192(7) -0.0018(8)
C19 0.0365(9) 0.0614(13) 0.0377(9) 0.0004(9) 0.0244(8) -0.0019(8)
C20 0.0331(8) 0.0472(11) 0.0396(9) 0.0051(8) 0.0192(7) -0.0056(8)
C21 0.0251(7) 0.0400(10) 0.0290(8) -0.0003(7) 0.0114(6) -0.0049(7)
C22 0.0391(9) 0.0414(11) 0.0596(12) -0.0145(9) 0.0260(9) -0.0082(8)
C23 0.0542(12) 0.0555(15) 0.0759(16) 0.0138(12) 0.0253(11) 0.0009(11)
C24 0.0446(10) 0.0371(11) 0.0515(11) -0.0061(9) 0.0258(9) -0.0091(8)
C25 0.0851(16) 0.0513(14) 0.0701(15) -0.0173(12) 0.0490(13) -0.0282(12)
C26 0.054(6) 0.045(5) 0.019(4) -0.006(3) 0.002(3) -0.027(4)
C27 0.0396(12) 0.050(2) 0.0187(13) 0.0032(14) 0.0098(11) -0.0088(14)
C28 0.045(4) 0.056(7) 0.037(5) 0.022(4) 0.017(3) -0.008(3)
C29 0.043(6) 0.062(5) 0.026(4) 0.021(3) 0.010(4) 0.017(4)
C30 0.028(3) 0.086(9) 0.026(4) 0.019(5) 0.000(3) -0.013(5)
N1 0.0202(5) 0.0250(7) 0.0205(6) 0.0005(5) 0.0066(4) -0.0041(5)
N2 0.0208(5) 0.0318(7) 0.0215(6) -0.0022(5) 0.0080(5) -0.0045(5)
Cr1 0.02032(12) 0.03162(15) 0.01739(12) 0.00276(10) 0.00507(8) -0.00492(10)
C30B 0.035(5) 0.063(4) 0.024(3) 0.006(3) -0.005(3) -0.018(4)
C28B 0.068(6) 0.028(5) 0.021(4) 0.004(3) 0.005(3) 0.009(4)
C29B 0.030(4) 0.095(8) 0.031(4) 0.015(5) 0.004(3) 0.014(5)
C26B 0.049(4) 0.051(6) 0.018(3) 0.003(3) 0.008(3) 0.003(4)
C27B 0.0396(12) 0.050(2) 0.0187(13) 0.0032(14) 0.0098(11) -0.0088(14)

loop_
_atom_type_symbol
_atom_type_description
_atom_type_scat_dispersion_real
_atom_type_scat_dispersion_imag
_atom_type_scat_source
C C 0.0033 0.0016 'International Tables Vol C Tables 4.2.6.8 and 6.1.1.4'
H H 0.0000 0.0000 'International Tables Vol C Tables 4.2.6.8 and 6.1.1.4'
N N 0.0061 0.0033 'International Tables Vol C Tables 4.2.6.8 and 6.1.1.4'
Cr Cr 0.3209 0.6236 'International Tables Vol C Tables 4.2.6.8 and 6.1.1.4'

loop_
_geom_angle_atom_site_label_1
_geom_angle_atom_site_label_2
_geom_angle_atom_site_label_3
_geom_angle
C2 C1 H1A 109.5
C2 C1 H1B 109.5
H1A C1 H1B 109.5
C2 C1 H1C 109.5
H1A C1 H1C 109.5
H1B C1 H1C 109.5
N1 C2 C3 123.62(13)
N1 C2 C1 119.46(12)
C3 C2 C1 116.89(13)
C4 C3 C2 127.31(13)
C4 C3 H3 116.3
C2 C3 H3 116.3
N2 C4 C3 123.36(13)
N2 C4 C5 119.63(13)
C3 C4 C5 116.97(13)
C4 C5 H5A 109.5
C4 C5 H5B 109.5
H5A C5 H5B 109.5
C4 C5 H5C 109.5
H5A C5 H5C 109.5
H5B C5 H5C 109.5
C11 C6 C7 121.34(13)
C11 C6 N1 118.69(13)
C7 C6 N1 119.75(14)
C8 C7 C6 118.03(15)
C8 C7 C12 121.84(14)
C6 C7 C12 120.13(13)
C9 C8 C7 120.95(16)
C9 C8 H8 119.5
C7 C8 H8 119.5
C10 C9 C8 120.47(15)
C10 C9 H9 119.8
C8 C9 H9 119.8
C9 C10 C11 120.86(16)
C9 C10 H10 119.6
C11 C10 H10 119.6
C10 C11 C6 118.34(14)
C10 C11 C14 119.60(15)
C6 C11 C14 122.06(13)
C7 C12 C13 115.81(15)
C7 C12 H12A 108.3
C13 C12 H12A 108.3
C7 C12 H12B 108.3
C13 C12 H12B 108.3
H12A C12 H12B 107.4
C12 C13 H13A 109.5
C12 C13 H13B 109.5
H13A C13 H13B 109.5
C12 C13 H13C 109.5
H13A C13 H13C 109.5
H13B C13 H13C 109.5
C11 C14 C15 114.12(14)
C11 C14 H14A 108.7
C15 C14 H14A 108.7
C11 C14 H14B 108.7
C15 C14 H14B 108.7
H14A C14 H14B 107.6
C14 C15 H15A 109.5
C14 C15 H15B 109.5
H15A C15 H15B 109.5
C14 C15 H15C 109.5
H15A C15 H15C 109.5
H15B C15 H15C 109.5
C21 C16 C17 122.04(14)
C21 C16 N2 119.49(14)
C17 C16 N2 118.30(14)
C18 C17 C16 117.53(17)
C18 C17 C22 121.03(16)
C16 C17 C22 121.42(14)
C19 C18 C17 121.16(17)
C19 C18 H18 119.4
C17 C18 H18 119.4
C18 C19 C20 120.46(15)
C18 C19 H19 119.8
C20 C19 H19 119.8
C19 C20 C21 120.93(17)
C19 C20 H20 119.5
C21 C20 H20 119.5
C20 C21 C16 117.87(16)
C20 C21 C24 122.04(16)
C16 C21 C24 120.09(13)
C23 C22 C17 116.53(15)
C23 C22 H22A 108.2
C17 C22 H22A 108.2
C23 C22 H22B 108.2
C17 C22 H22B 108.2
H22A C22 H22B 107.3
C22 C23 H23A 109.5
C22 C23 H23B 109.5
H23A C23 H23B 109.5
C22 C23 H23C 109.5
H23A C23 H23C 109.5
H23B C23 H23C 109.5
C25 C24 C21 117.82(15)
C25 C24 H24A 107.9
C21 C24 H24A 107.9
C25 C24 H24B 107.9
C21 C24 H24B 107.9
H24A C24 H24B 107.2
C24 C25 H25A 109.5
C24 C25 H25B 109.5
H25A C25 H25B 109.5
C24 C25 H25C 109.5
H25A C25 H25C 109.5
H25B C25 H25C 109.5
C27 C26 C30 108.0
C27 C26 Cr1 72.6(3)
C30 C26 Cr1 72.2(3)
C27 C26 H26 126.0
C30 C26 H26 126.0
Cr1 C26 H26 121.0
C26 C27 C28 108.0
C26 C27 Cr1 72.2(3)
C28 C27 Cr1 72.3(3)
C26 C27 H27 126.0
C28 C27 H27 126.0
Cr1 C27 H27 121.2
C27 C28 C29 108.0
C27 C28 Cr1 72.5(3)
C29 C28 Cr1 72.2(3)
C27 C28 H28 126.0
C29 C28 H28 126.0
Cr1 C28 H28 121.1
C30 C29 C28 108.0
C30 C29 Cr1 72.3(3)
C28 C29 Cr1 72.6(3)
C30 C29 H29 126.0
C28 C29 H29 126.0
Cr1 C29 H29 120.8
C29 C30 C26 108.0
C29 C30 Cr1 72.4(3)
C26 C30 Cr1 72.6(3)
C29 C30 H30 126.0
C26 C30 H30 126.0
Cr1 C30 H30 120.8
C2 N1 C6 119.33(12)
C2 N1 Cr1 126.77(9)
C6 N1 Cr1 113.00(9)
C4 N2 C16 118.88(12)
C4 N2 Cr1 126.93(10)
C16 N2 Cr1 114.02(9)
N2 Cr1 N1 90.37(5)
N2 Cr1 C27B 103.1(3)
N1 Cr1 C27B 164.4(3)
N2 Cr1 C30 159.7(3)
N1 Cr1 C30 104.3(3)
C27B Cr1 C30 60.8(6)
N2 Cr1 C26 124.5(3)
N1 Cr1 C26 125.7(3)
C27B Cr1 C26 39.3(6)
C30 Cr1 C26 35.25(17)
N2 Cr1 C28B 119.5(3)
N1 Cr1 C28B 141.8(3)
C27B Cr1 C28B 34.8(2)
C30 Cr1 C28B 55.0(5)
C26 Cr1 C28B 58.1(4)
N2 Cr1 C30B 152.9(4)
N1 Cr1 C30B 106.6(3)
C27B Cr1 C30B 58.0(4)
C30 Cr1 C30B 7.4(7)
C26 Cr1 C30B 28.6(7)
C28B Cr1 C30B 57.4(4)
N2 Cr1 C29B 153.4(4)
N1 Cr1 C29B 111.9(3)
C27B Cr1 C29B 57.6(4)
C30 Cr1 C29B 28.5(6)
C26 Cr1 C29B 53.7(6)
C28B Cr1 C29B 34.2(3)
C30B Cr1 C29B 34.6(3)
N2 Cr1 C29 148.0(3)
N1 Cr1 C29 113.6(3)
C27B Cr1 C29 57.6(6)
C30 Cr1 C29 35.27(19)
C26 Cr1 C29 58.6(3)
C28B Cr1 C29 30.4(6)
C30B Cr1 C29 41.2(6)
C29B Cr1 C29 6.8(6)
N2 Cr1 C27 104.3(3)
N1 Cr1 C27 160.8(3)
C27B Cr1 C27 4.5(6)
C30 Cr1 C27 58.6(3)
C26 Cr1 C27 35.17(17)
C28B Cr1 C27 37.8(5)
C30B Cr1 C27 55.3(6)
C29B Cr1 C27 58.0(6)
C29 Cr1 C27 58.6(3)
N2 Cr1 C26B 118.9(4)
N1 Cr1 C26B 130.9(3)
C27B Cr1 C26B 34.6(2)
C30 Cr1 C26B 40.8(6)
C26 Cr1 C26B 6.2(7)
C28B Cr1 C26B 57.1(3)
C30B Cr1 C26B 34.4(3)
C29B Cr1 C26B 56.9(4)
C29 Cr1 C26B 61.3(5)
C27 Cr1 C26B 30.3(6)
N2 Cr1 C28 114.9(3)
N1 Cr1 C28 146.2(3)
C27B Cr1 C28 31.7(6)
C30 Cr1 C28 58.6(3)
C26 Cr1 C28 58.6(3)
C28B Cr1 C28 4.9(6)
C30B Cr1 C28 60.5(5)
C29B Cr1 C28 39.0(6)
C29 Cr1 C28 35.22(18)
C27 Cr1 C28 35.15(18)
C26B Cr1 C28 56.9(5)
C26B C30B C29B 108.0(5)
C26B C30B Cr1 74.0(4)
C29B C30B Cr1 74.1(5)
C26B C30B H30B 126.0
C29B C30B H30B 126.0
Cr1 C30B H30B 117.9
C29B C28B C27B 107.7(5)
C29B C28B Cr1 72.8(4)
C27B C28B Cr1 70.7(4)
C29B C28B H28B 126.2
C27B C28B H28B 126.1
Cr1 C28B H28B 122.1
C28B C29B C30B 108.1(5)
C28B C29B Cr1 73.0(4)
C30B C29B Cr1 71.4(4)
C28B C29B H29B 125.9
C30B C29B H29B 126.0
Cr1 C29B H29B 121.4
C30B C26B C27B 108.1(6)
C30B C26B Cr1 71.6(4)
C27B C26B Cr1 71.0(4)
C30B C26B H26B 125.9
C27B C26B H26B 126.0
Cr1 C26B H26B 123.2
C26B C27B C28B 107.8(5)
C26B C27B Cr1 74.4(4)
C28B C27B Cr1 74.5(4)
C26B C27B H27B 126.1
C28B C27B H27B 126.1
Cr1 C27B H27B 117.0

loop_
_geom_bond_atom_site_label_1
_geom_bond_atom_site_label_2
_geom_bond_distance
C1 C2 1.520(2)
C1 H1A 0.9800
C1 H1B 0.9800
C1 H1C 0.9800
C2 N1 1.3348(18)
C2 C3 1.412(2)
C3 C4 1.410(2)
C3 H3 0.9500
C4 N2 1.3364(19)
C4 C5 1.523(2)
C5 H5A 0.9800
C5 H5B 0.9800
C5 H5C 0.9800
C6 C11 1.413(2)
C6 C7 1.416(2)
C6 N1 1.4484(17)
C7 C8 1.402(2)
C7 C12 1.518(2)
C8 C9 1.392(3)
C8 H8 0.9500
C9 C10 1.385(2)
C9 H9 0.9500
C10 C11 1.403(2)
C10 H10 0.9500
C11 C14 1.521(2)
C12 C13 1.531(2)
C12 H12A 0.9900
C12 H12B 0.9900
C13 H13A 0.9800
C13 H13B 0.9800
C13 H13C 0.9800
C14 C15 1.523(3)
C14 H14A 0.9900
C14 H14B 0.9900
C15 H15A 0.9800
C15 H15B 0.9800
C15 H15C 0.9800
C16 C21 1.410(2)
C16 C17 1.412(2)
C16 N2 1.4509(18)
C17 C18 1.409(2)
C17 C22 1.521(3)
C18 C19 1.383(3)
C18 H18 0.9500
C19 C20 1.388(3)
C19 H19 0.9500
C20 C21 1.405(2)
C20 H20 0.9500
C21 C24 1.519(2)
C22 C23 1.506(3)
C22 H22A 0.9900
C22 H22B 0.9900
C23 H23A 0.9800
C23 H23B 0.9800
C23 H23C 0.9800
C24 C25 1.493(3)
C24 H24A 0.9900
C24 H24B 0.9900
C25 H25A 0.9800
C25 H25B 0.9800
C25 H25C 0.9800
C26 C27 1.4200
C26 C30 1.4203
C26 Cr1 2.348(12)
C26 H26 0.9500
C27 C28 1.4201
C27 Cr1 2.353(12)
C27 H27 0.9500
C28 C29 1.4204
C28 Cr1 2.350(12)
C28 H28 0.9500
C29 C30 1.4201
C29 Cr1 2.344(12)
C29 H29 0.9500
C30 Cr1 2.343(12)
C30 H30 0.9500
N1 Cr1 2.0276(12)
N2 Cr1 2.0260(12)
Cr1 C27B 2.322(12)
Cr1 C28B 2.372(11)
Cr1 C30B 2.336(12)
Cr1 C29B 2.370(14)
Cr1 C26B 2.366(13)
C30B C26B 1.392(10)
C30B C29B 1.398(11)
C30B H30B 0.9500
C28B C29B 1.396(9)
C28B C27B 1.404(7)
C28B H28B 0.9500
C29B H29B 0.9500
C26B C27B 1.396(7)
C26B H26B 0.9500
C27B H27B 0.9500

loop_
_geom_torsion_atom_site_label_1
_geom_torsion_atom_site_label_2
_geom_torsion_atom_site_label_3
_geom_torsion_atom_site_label_4
_geom_torsion
N1 C2 C3 C4 -10.5(3)
C1 C2 C3 C4 167.22(15)
C2 C3 C4 N2 8.7(3)
C2 C3 C4 C5 -168.91(16)
C11 C6 C7 C8 -0.8(2)
N1 C6 C7 C8 173.81(13)
C11 C6 C7 C12 178.85(14)
N1 C6 C7 C12 -6.6(2)
C6 C7 C8 C9 0.7(2)
C12 C7 C8 C9 -178.87(16)
C7 C8 C9 C10 0.1(3)
C8 C9 C10 C11 -0.8(3)
C9 C10 C11 C6 0.8(2)
C9 C10 C11 C14 -179.02(15)
C7 C6 C11 C10 0.0(2)
N1 C6 C11 C10 -174.61(13)
C7 C6 C11 C14 179.81(14)
N1 C6 C11 C14 5.2(2)
C8 C7 C12 C13 -18.2(2)
C6 C7 C12 C13 162.20(16)
C10 C11 C14 C15 57.0(2)
C6 C11 C14 C15 -122.77(17)
C21 C16 C17 C18 -0.7(2)
N2 C16 C17 C18 174.53(14)
C21 C16 C17 C22 -179.34(15)
N2 C16 C17 C22 -4.1(2)
C16 C17 C18 C19 0.2(2)
C22 C17 C18 C19 178.90(17)
C17 C18 C19 C20 0.6(3)
C18 C19 C20 C21 -0.9(3)
C19 C20 C21 C16 0.5(2)
C19 C20 C21 C24 -178.52(17)
C17 C16 C21 C20 0.3(2)
N2 C16 C21 C20 -174.83(14)
C17 C16 C21 C24 179.36(15)
N2 C16 C21 C24 4.2(2)
C18 C17 C22 C23 46.6(3)
C16 C17 C22 C23 -134.84(19)
C20 C21 C24 C25 -11.8(3)
C16 C21 C24 C25 169.21(18)
C30 C26 C27 C28 0.0
Cr1 C26 C27 C28 -64.0(3)
C30 C26 C27 Cr1 64.0(3)
C26 C27 C28 C29 0.0
Cr1 C27 C28 C29 -63.9(3)
C26 C27 C28 Cr1 63.9(3)
C27 C28 C29 C30 0.0
Cr1 C28 C29 C30 -64.1(3)
C27 C28 C29 Cr1 64.1(3)
C28 C29 C30 C26 0.0
Cr1 C29 C30 C26 -64.3(3)
C28 C29 C30 Cr1 64.3(3)
C27 C26 C30 C29 0.0
Cr1 C26 C30 C29 64.2(3)
C27 C26 C30 Cr1 -64.2(3)
C3 C2 N1 C6 167.11(14)
C1 C2 N1 C6 -10.6(2)
C3 C2 N1 Cr1 -1.2(2)
C1 C2 N1 Cr1 -178.87(11)
C11 C6 N1 C2 -81.64(17)
C7 C6 N1 C2 103.65(17)
C11 C6 N1 Cr1 88.18(14)
C7 C6 N1 Cr1 -86.53(14)
C3 C4 N2 C16 -170.36(14)
C5 C4 N2 C16 7.2(2)
C3 C4 N2 Cr1 4.6(2)
C5 C4 N2 Cr1 -177.87(12)
C21 C16 N2 C4 -94.26(18)
C17 C16 N2 C4 90.39(18)
C21 C16 N2 Cr1 90.17(14)
C17 C16 N2 Cr1 -85.18(15)
C4 N2 Cr1 N1 -10.94(14)
C16 N2 Cr1 N1 164.20(11)
C4 N2 Cr1 C27B 177.1(3)
C16 N2 Cr1 C27B -7.7(3)
C4 N2 Cr1 C30 -147.7(9)
C16 N2 Cr1 C30 27.5(9)
C4 N2 Cr1 C26 -146.4(4)
C16 N2 Cr1 C26 28.8(4)
C4 N2 Cr1 C28B 144.0(3)
C16 N2 Cr1 C28B -40.9(3)
C4 N2 Cr1 C30B -140.7(7)
C16 N2 Cr1 C30B 34.5(7)
C4 N2 Cr1 C29B 137.1(8)
C16 N2 Cr1 C29B -47.8(8)
C4 N2 Cr1 C29 128.9(6)
C16 N2 Cr1 C29 -55.9(6)
C4 N2 Cr1 C27 -178.4(3)
C16 N2 Cr1 C27 -3.2(3)
C4 N2 Cr1 C26B -149.7(4)
C16 N2 Cr1 C26B 25.5(4)
C4 N2 Cr1 C28 145.9(3)
C16 N2 Cr1 C28 -39.0(3)
C2 N1 Cr1 N2 9.26(13)
C6 N1 Cr1 N2 -159.65(10)
C2 N1 Cr1 C27B 158.7(12)
C6 N1 Cr1 C27B -10.2(12)
C2 N1 Cr1 C30 175.1(3)
C6 N1 Cr1 C30 6.2(3)
C2 N1 Cr1 C26 143.8(4)
C6 N1 Cr1 C26 -25.1(4)
C2 N1 Cr1 C28B -134.2(4)
C6 N1 Cr1 C28B 56.9(4)
C2 N1 Cr1 C30B 167.8(4)
C6 N1 Cr1 C30B -1.1(4)
C2 N1 Cr1 C29B -156.0(4)
C6 N1 Cr1 C29B 35.1(4)
C2 N1 Cr1 C29 -148.8(3)
C6 N1 Cr1 C29 42.3(3)
C2 N1 Cr1 C27 149.6(9)
C6 N1 Cr1 C27 -19.3(10)
C2 N1 Cr1 C26B 139.5(5)
C6 N1 Cr1 C26B -29.4(5)
C2 N1 Cr1 C28 -130.8(5)
C6 N1 Cr1 C28 60.3(5)
C29 C30 Cr1 N2 -114.2(9)
C26 C30 Cr1 N2 1.9(7)
C29 C30 Cr1 N1 110.79(15)
C26 C30 Cr1 N1 -133.15(16)
C29 C30 Cr1 C27B -74.2(5)
C26 C30 Cr1 C27B 41.9(6)
C29 C30 Cr1 C26 -116.06(16)
C29 C30 Cr1 C28B -33.4(6)
C26 C30 Cr1 C28B 82.6(5)
C29 C30 Cr1 C30B -140(5)
C26 C30 Cr1 C30B -24(5)
C29 C30 Cr1 C29B 0.9(13)
C26 C30 Cr1 C29B 117.0(12)
C26 C30 Cr1 C29 116.06(16)
C29 C30 Cr1 C27 -78.79(17)
C26 C30 Cr1 C27 37.27(11)
C29 C30 Cr1 C26B -111.6(8)
C26 C30 Cr1 C26B 4.5(9)
C29 C30 Cr1 C28 -37.36(11)
C26 C30 Cr1 C28 78.70(18)
C27 C26 Cr1 N2 -63.05(19)
C30 C26 Cr1 N2 -179.2(3)
C27 C26 Cr1 N1 176.7(3)
C30 C26 Cr1 N1 60.6(2)
C27 C26 Cr1 C27B 3.0(10)
C30 C26 Cr1 C27B -113.2(9)
C27 C26 Cr1 C30 116.17(16)
C27 C26 Cr1 C28B 42.9(6)
C30 C26 Cr1 C28B -73.2(6)
C27 C26 Cr1 C30B 122.4(12)
C30 C26 Cr1 C30B 6.2(13)
C27 C26 Cr1 C29B 84.3(7)
C30 C26 Cr1 C29B -31.9(7)
C27 C26 Cr1 C29 78.76(18)
C30 C26 Cr1 C29 -37.40(12)
C30 C26 Cr1 C27 -116.17(16)
C27 C26 Cr1 C26B -35(6)
C30 C26 Cr1 C26B -152(5)
C27 C26 Cr1 C28 37.24(12)
C30 C26 Cr1 C28 -78.92(19)
C30 C29 Cr1 N2 143.4(6)
C28 C29 Cr1 N2 27.3(4)
C30 C29 Cr1 N1 -81.30(15)
C28 C29 Cr1 N1 162.6(2)
C30 C29 Cr1 C27B 84.0(6)
C28 C29 Cr1 C27B -32.0(6)
C28 C29 Cr1 C30 -116.06(16)
C30 C29 Cr1 C26 37.38(11)
C28 C29 Cr1 C26 -78.68(19)
C30 C29 Cr1 C28B 116.8(8)
C28 C29 Cr1 C28B 0.7(10)
C30 C29 Cr1 C30B 7.2(10)
C28 C29 Cr1 C30B -108.8(9)
C30 C29 Cr1 C29B -4(5)
C28 C29 Cr1 C29B -120(5)
C30 C29 Cr1 C27 78.83(17)
C28 C29 Cr1 C27 -37.23(11)
C30 C29 Cr1 C26B 43.8(6)
C28 C29 Cr1 C26B -72.2(6)
C30 C29 Cr1 C28 116.06(16)
C26 C27 Cr1 N2 130.67(16)
C28 C27 Cr1 N2 -113.07(14)
C26 C27 Cr1 N1 -8.1(8)
C28 C27 Cr1 N1 108.2(9)
C26 C27 Cr1 C27B -155(8)
C28 C27 Cr1 C27B -39(8)
C26 C27 Cr1 C30 -37.36(11)
C28 C27 Cr1 C30 78.89(18)
C28 C27 Cr1 C26 116.25(17)
C26 C27 Cr1 C28B -109.4(8)
C28 C27 Cr1 C28B 6.9(9)
C26 C27 Cr1 C30B -29.5(7)
C28 C27 Cr1 C30B 86.8(7)
C26 C27 Cr1 C29B -71.0(6)
C28 C27 Cr1 C29B 45.2(6)
C26 C27 Cr1 C29 -78.95(19)
C28 C27 Cr1 C29 37.31(11)
C26 C27 Cr1 C26B 7.1(13)
C28 C27 Cr1 C26B 123.4(12)
C26 C27 Cr1 C28 -116.25(18)
C27 C28 Cr1 N2 79.33(17)
C29 C28 Cr1 N2 -164.4(2)
C27 C28 Cr1 N1 -145.7(5)
C29 C28 Cr1 N1 -29.5(4)
C27 C28 Cr1 C27B 5.4(12)
C29 C28 Cr1 C27B 121.6(11)
C27 C28 Cr1 C30 -78.83(17)
C29 C28 Cr1 C30 37.41(12)
C27 C28 Cr1 C26 -37.26(12)
C29 C28 Cr1 C26 78.98(18)
C27 C28 Cr1 C28B -120(6)
C29 C28 Cr1 C28B -4(6)
C27 C28 Cr1 C30B -70.5(7)
C29 C28 Cr1 C30B 45.7(7)
C27 C28 Cr1 C29B -106.9(8)
C29 C28 Cr1 C29B 9.3(9)
C27 C28 Cr1 C29 -116.24(15)
C29 C28 Cr1 C27 116.24(16)
C27 C28 Cr1 C26B -30.2(7)
C29 C28 Cr1 C26B 86.0(7)
N2 Cr1 C30B C26B -14.0(9)
N1 Cr1 C30B C26B -140.6(4)
C27B Cr1 C30B C26B 36.5(3)
C30 Cr1 C30B C26B 147(5)
C26 Cr1 C30B C26B -4.1(12)
C28B Cr1 C30B C26B 77.9(4)
C29B Cr1 C30B C26B 114.6(5)
C29 Cr1 C30B C26B 112.3(9)
C27 Cr1 C30B C26B 32.2(7)
C28 Cr1 C30B C26B 73.5(6)
N2 Cr1 C30B C29B -128.6(9)
N1 Cr1 C30B C29B 104.8(4)
C27B Cr1 C30B C29B -78.1(4)
C30 Cr1 C30B C29B 32(5)
C26 Cr1 C30B C29B -118.7(12)
C28B Cr1 C30B C29B -36.7(3)
C29 Cr1 C30B C29B -2.3(9)
C27 Cr1 C30B C29B -82.4(7)
C26B Cr1 C30B C29B -114.6(5)
C28 Cr1 C30B C29B -41.1(7)
N2 Cr1 C28B C29B -174.5(5)
N1 Cr1 C28B C29B -37.7(5)
C27B Cr1 C28B C29B 116.5(6)
C30 Cr1 C28B C29B 28.6(8)
C26 Cr1 C28B C29B 71.0(8)
C30B Cr1 C28B C29B 37.0(5)
C29 Cr1 C28B C29B -10.4(11)
C27 Cr1 C28B C29B 110.8(9)
C26B Cr1 C28B C29B 78.3(5)
C28 Cr1 C28B C29B 165(6)
N2 Cr1 C28B C27B 69.0(4)
N1 Cr1 C28B C27B -154.2(5)
C30 Cr1 C28B C27B -87.9(6)
C26 Cr1 C28B C27B -45.5(7)
C30B Cr1 C28B C27B -79.4(5)
C29B Cr1 C28B C27B -116.5(6)
C29 Cr1 C28B C27B -126.9(9)
C27 Cr1 C28B C27B -5.7(10)
C26B Cr1 C28B C27B -38.2(4)
C28 Cr1 C28B C27B 48(6)
C27B C28B C29B C30B -0.7(6)
Cr1 C28B C29B C30B -63.2(4)
C27B C28B C29B Cr1 62.5(5)
C26B C30B C29B C28B -2.6(6)
Cr1 C30B C29B C28B 64.2(5)
C26B C30B C29B Cr1 -66.8(5)
N2 Cr1 C29B C28B 10.7(10)
N1 Cr1 C29B C28B 155.9(3)
C27B Cr1 C29B C28B -37.2(3)
C30 Cr1 C29B C28B -124.7(13)
C26 Cr1 C29B C28B -85.1(7)
C30B Cr1 C29B C28B -116.5(5)
C29 Cr1 C29B C28B 51(5)
C27 Cr1 C29B C28B -42.5(6)
C26B Cr1 C29B C28B -78.7(4)
C28 Cr1 C29B C28B -2.0(8)
N2 Cr1 C29B C30B 127.2(9)
N1 Cr1 C29B C30B -87.6(5)
C27B Cr1 C29B C30B 79.3(5)
C30 Cr1 C29B C30B -8.2(14)
C26 Cr1 C29B C30B 31.4(8)
C28B Cr1 C29B C30B 116.5(5)
C29 Cr1 C29B C30B 167(5)
C27 Cr1 C29B C30B 74.0(7)
C26B Cr1 C29B C30B 37.8(4)
C28 Cr1 C29B C30B 114.5(9)
C29B C30B C26B C27B 4.9(6)
Cr1 C30B C26B C27B -61.9(5)
C29B C30B C26B Cr1 66.8(5)
N2 Cr1 C26B C30B 172.8(5)
N1 Cr1 C26B C30B 53.5(5)
C27B Cr1 C26B C30B -117.5(6)
C30 Cr1 C26B C30B -6.2(9)
C26 Cr1 C26B C30B 19(6)
C28B Cr1 C26B C30B -79.1(5)
C29B Cr1 C26B C30B -38.0(4)
C29 Cr1 C26B C30B -43.9(7)
C27 Cr1 C26B C30B -119.9(12)
C28 Cr1 C26B C30B -84.9(7)
N2 Cr1 C26B C27B -69.8(4)
N1 Cr1 C26B C27B 171.0(4)
C30 Cr1 C26B C27B 111.3(8)
C26 Cr1 C26B C27B 136(5)
C28B Cr1 C26B C27B 38.4(3)
C30B Cr1 C26B C27B 117.5(6)
C29B Cr1 C26B C27B 79.5(4)
C29 Cr1 C26B C27B 73.6(6)
C27 Cr1 C26B C27B -2.4(13)
C28 Cr1 C26B C27B 32.6(7)
C30B C26B C27B C28B -5.3(5)
Cr1 C26B C27B C28B -67.6(4)
C30B C26B C27B Cr1 62.3(5)
C29B C28B C27B C26B 3.7(5)
Cr1 C28B C27B C26B 67.6(4)
C29B C28B C27B Cr1 -63.8(5)
N2 Cr1 C27B C26B 122.6(4)
N1 Cr1 C27B C26B -26.0(12)
C30 Cr1 C27B C26B -44.2(7)
C26 Cr1 C27B C26B -6.8(10)
C28B Cr1 C27B C26B -114.0(5)
C30B Cr1 C27B C26B -36.3(4)
C29B Cr1 C27B C26B -77.4(5)
C29 Cr1 C27B C26B -85.4(7)
C27 Cr1 C27B C26B 16(8)
C28 Cr1 C27B C26B -120.9(12)
N2 Cr1 C27B C28B -123.5(3)
N1 Cr1 C27B C28B 88.0(12)
C30 Cr1 C27B C28B 69.8(6)
C26 Cr1 C27B C28B 107.2(9)
C30B Cr1 C27B C28B 77.7(5)
C29B Cr1 C27B C28B 36.6(4)
C29 Cr1 C27B C28B 28.6(6)
C27 Cr1 C27B C28B 130(8)
C26B Cr1 C27B C28B 114.0(5)
C28 Cr1 C27B C28B -6.9(11)
